data_2241394
loop_
_publ_author_name
'Adam, Farook'
'Charishma, Sharath Poojary'
'Prabhu, Basrur Ramya'
'Samshuddin, Seranthimata'
'Ameram, Nadiah'

_publ_section_title
;
 Crystal structure of
 3-(4-methylphenyl)-1-phenyl-5-[(<i>E</i>)-2-phenylethenyl]-1<i>H</i>-pyrazole
;
_journal_issue 12
_journal_name_full 'Acta Crystallographica Section E'
_journal_page_first o1020
_journal_paper_doi 10.1107/S2056989015022811
_journal_volume 71
_journal_year 2015
_chemical_formula_iupac 'C24 H20 N2'
_chemical_formula_moiety 'C24 H20 N2'
_chemical_formula_sum 'C24 H20 N2'
_chemical_formula_weight 336.42
_chemical_melting_point_gt 471
_chemical_melting_point_lt 474
_chemical_name_systematic 3-(4-Methylphenyl)-1-phenyl-5-[(<i>E</i>)-2-phenylethenyl]-1<i>H</i>-pyrazole
_space_group_crystal_system monoclinic
_space_group_IT_number 14
_space_group_name_Hall '-P 2ybc'
_space_group_name_H-M_alt 'P 1 21/c 1'
_symmetry_space_group_name_Hall '-P 2ybc'
_symmetry_space_group_name_H-M 'P 1 21/c 1'
_atom_sites_solution_hydrogens geom
_audit_creation_method SHELXL-2014/7
_cell_angle_alpha 90
_cell_angle_beta 104.8910(10)
_cell_angle_gamma 90
_cell_formula_units_Z 4
_cell_length_a 9.6470(8)
_cell_length_b 14.1077(12)
_cell_length_c 14.0062(12)
_cell_measurement_reflns_used 9097
_cell_measurement_temperature 100(2)
_cell_measurement_theta_max 30.11
_cell_measurement_theta_min 2.18
_cell_volume 1842.2(3)
_computing_cell_refinement
;
SAINT (Bruker, 2014)
;
_computing_data_collection
;
APEX2 (Bruker, 2014)
;
_computing_data_reduction
;
SAINT (Bruker, 2014)
;
_computing_molecular_graphics
;
SHELXTL (Sheldrick, 2008)
;
_computing_publication_material
;
SHELXTL (Sheldrick, 2008)
;
_computing_structure_refinement
;
SHELXL2014 (Sheldrick, 2015)
;
_computing_structure_solution
;
SHELXS97 (Sheldrick 2008)
;
_diffrn_ambient_temperature 100(2)
_diffrn_measured_fraction_theta_full 1.000
_diffrn_measured_fraction_theta_max 0.994
_diffrn_measurement_device_type 'Bruker APEXII CCD'
_diffrn_measurement_method '\f and \w scans'
_diffrn_radiation_type MoK\a
_diffrn_radiation_wavelength 0.71073
_diffrn_reflns_av_R_equivalents 0.0334
_diffrn_reflns_limit_h_max 13
_diffrn_reflns_limit_h_min -13
_diffrn_reflns_limit_k_max 20
_diffrn_reflns_limit_k_min -19
_diffrn_reflns_limit_l_max 19
_diffrn_reflns_limit_l_min -19
_diffrn_reflns_number 32138
_diffrn_reflns_theta_full 25.242
_diffrn_reflns_theta_max 30.333
_diffrn_reflns_theta_min 2.085
_exptl_absorpt_coefficient_mu 0.071
_exptl_absorpt_correction_T_max 0.9628
_exptl_absorpt_correction_T_min 0.9145
_exptl_absorpt_correction_type multi-scan
_exptl_absorpt_process_details
;
(SADABS; Bruker, 2014)
;
_exptl_crystal_colour colourless
_exptl_crystal_density_diffrn 1.213
_exptl_crystal_description block
_exptl_crystal_F_000 712
_exptl_crystal_size_max 0.375
_exptl_crystal_size_mid 0.242
_exptl_crystal_size_min 0.142
_refine_diff_density_max 0.567
_refine_diff_density_min -0.235
_refine_ls_extinction_method none
_refine_ls_goodness_of_fit_ref 1.043
_refine_ls_hydrogen_treatment constr
_refine_ls_matrix_type full
_refine_ls_number_parameters 236
_refine_ls_number_reflns 5495
_refine_ls_number_restraints 0
_refine_ls_restrained_S_all 1.043
_refine_ls_R_factor_all 0.0817
_refine_ls_R_factor_gt 0.0614
_refine_ls_shift/su_max 0.000
_refine_ls_shift/su_mean 0.000
_refine_ls_structure_factor_coef Fsqd
_refine_ls_weighting_details 'w=1/[\s^2^(Fo^2^)+(0.0767P)^2^+0.8860P] where P=(Fo^2^+2Fc^2^)/3'
_refine_ls_weighting_scheme calc
_refine_ls_wR_factor_gt 0.1518
_refine_ls_wR_factor_ref 0.1665
_reflns_number_gt 4226
_reflns_number_total 5495
_reflns_threshold_expression 'I > 2\s(I)'
_cod_data_source_file hb7552sup1.cif
_cod_data_source_block I
_cod_database_code 2241394
_shelx_space_group_comment
;
The symmetry employed for this shelxl refinement is uniquely defined
by the following loop, which should always be used as a source of
symmetry information in preference to the above space-group names.
They are only intended as comments.
;
_shelx_estimated_absorpt_t_min 0.974
_shelx_estimated_absorpt_t_max 0.990

loop_
_space_group_symop_operation_xyz
'x, y, z'
'-x, y+1/2, -z+1/2'
'-x, -y, -z'
'x, -y-1/2, z-1/2'

loop_
_atom_site_type_symbol
_atom_site_label
_atom_site_fract_x
_atom_site_fract_y
_atom_site_fract_z
_atom_site_U_iso_or_equiv
_atom_site_adp_type
_atom_site_calc_flag
_atom_site_occupancy
N N1 0.64167(12) 0.60320(9) 0.42861(8) 0.0265(3) Uani d 1
N N2 0.69140(12) 0.59884(9) 0.52903(8) 0.0269(3) Uani d 1
C C1 0.10080(17) 0.75054(12) 0.13886(13) 0.0383(4) Uani d 1
H H1A 0.0740 0.7816 0.1916 0.046 Uiso calc 1
C C2 0.02522(18) 0.76888(14) 0.04221(14) 0.0437(4) Uani d 1
H H2A -0.0527 0.8122 0.0295 0.052 Uiso calc 1
C C3 0.06214(17) 0.72491(14) -0.03526(13) 0.0423(4) Uani d 1
H H3A 0.0112 0.7387 -0.1013 0.051 Uiso calc 1
C C4 0.17484(18) 0.65993(15) -0.01636(13) 0.0417(4) Uani d 1
H H4A 0.1995 0.6282 -0.0695 0.050 Uiso calc 1
C C5 0.25128(16) 0.64156(12) 0.08087(12) 0.0355(4) Uani d 1
H H5A 0.3284 0.5976 0.0934 0.043 Uiso calc 1
C C6 0.21586(14) 0.68694(11) 0.15970(11) 0.0296(3) Uani d 1
C C7 0.29464(15) 0.67433(11) 0.26385(11) 0.0298(3) Uani d 1
H H7A 0.2541 0.7019 0.3124 0.036 Uiso calc 1
C C8 0.41821(15) 0.62750(11) 0.29599(11) 0.0275(3) Uani d 1
H H8A 0.4572 0.5962 0.2488 0.033 Uiso calc 1
C C9 0.49623(14) 0.62204(10) 0.39980(10) 0.0254(3) Uani d 1
C C10 0.45197(14) 0.63017(10) 0.48572(10) 0.0261(3) Uani d 1
H H10A 0.3578 0.6433 0.4913 0.031 Uiso calc 1
C C11 0.57660(14) 0.61475(10) 0.56396(10) 0.0242(3) Uani d 1
C C12 0.59023(15) 0.61272(10) 0.67117(10) 0.0249(3) Uani d 1
C C13 0.72390(16) 0.60008(11) 0.73861(11) 0.0302(3) Uani d 1
H H13A 0.8072 0.5928 0.7150 0.036 Uiso calc 1
C C14 0.73624(18) 0.59809(12) 0.83953(11) 0.0359(4) Uani d 1
H H14A 0.8279 0.5893 0.8840 0.043 Uiso calc 1
C C15 0.61633(19) 0.60878(12) 0.87664(12) 0.0370(4) Uani d 1
C C16 0.48304(19) 0.61886(13) 0.80913(12) 0.0377(4) Uani d 1
H H16A 0.3994 0.6243 0.8327 0.045 Uiso calc 1
C C17 0.46994(16) 0.62111(11) 0.70806(11) 0.0317(3) Uani d 1
H H17A 0.3779 0.6284 0.6637 0.038 Uiso calc 1
C C18 0.74029(14) 0.59214(10) 0.37003(10) 0.0261(3) Uani d 1
C C19 0.73476(15) 0.65173(11) 0.28996(10) 0.0296(3) Uani d 1
H H19A 0.6638 0.6999 0.2731 0.036 Uiso calc 1
C C20 0.83463(17) 0.63971(12) 0.23509(11) 0.0344(3) Uani d 1
H H20A 0.8307 0.6791 0.1795 0.041 Uiso calc 1
C C21 0.94044(17) 0.57045(13) 0.26085(12) 0.0361(4) Uani d 1
H H21A 1.0084 0.5627 0.2230 0.043 Uiso calc 1
C C22 0.94626(17) 0.51269(12) 0.34226(12) 0.0358(3) Uani d 1
H H22A 1.0196 0.4662 0.3607 0.043 Uiso calc 1
C C23 0.84600(15) 0.52252(11) 0.39652(11) 0.0302(3) Uani d 1
H H23A 0.8490 0.4822 0.4514 0.036 Uiso calc 1
C C24 0.6314(3) 0.61195(17) 0.98668(13) 0.0542(5) Uani d 1
H H24A 0.7114 0.5714 1.0205 0.081 Uiso calc 1
H H24B 0.5426 0.5893 1.0006 0.081 Uiso calc 1
H H24C 0.6500 0.6773 1.0103 0.081 Uiso calc 1

loop_
_atom_site_aniso_label
_atom_site_aniso_U_11
_atom_site_aniso_U_22
_atom_site_aniso_U_33
_atom_site_aniso_U_12
_atom_site_aniso_U_13
_atom_site_aniso_U_23
N1 0.0212(5) 0.0337(6) 0.0215(5) -0.0003(4) 0.0000(4) 0.0022(4)
N2 0.0236(5) 0.0334(7) 0.0207(5) -0.0019(4) 0.0000(4) 0.0029(4)
C1 0.0330(8) 0.0356(9) 0.0409(9) 0.0033(6) 0.0000(6) 0.0059(7)
C2 0.0317(8) 0.0431(10) 0.0480(10) 0.0059(7) -0.0049(7) 0.0160(8)
C3 0.0286(7) 0.0552(11) 0.0353(8) -0.0063(7) -0.0061(6) 0.0203(8)
C4 0.0344(8) 0.0574(11) 0.0316(8) -0.0025(7) 0.0052(6) 0.0101(7)
C5 0.0247(6) 0.0409(9) 0.0377(8) 0.0027(6) 0.0024(6) 0.0123(7)
C6 0.0213(6) 0.0294(7) 0.0325(7) -0.0036(5) -0.0033(5) 0.0090(6)
C7 0.0256(6) 0.0299(7) 0.0306(7) 0.0013(5) 0.0014(5) 0.0007(6)
C8 0.0231(6) 0.0298(7) 0.0265(7) -0.0018(5) 0.0007(5) 0.0027(5)
C9 0.0221(6) 0.0241(7) 0.0262(6) 0.0012(5) -0.0005(5) 0.0006(5)
C10 0.0234(6) 0.0241(7) 0.0278(7) 0.0015(5) 0.0010(5) -0.0001(5)
C11 0.0230(6) 0.0218(6) 0.0255(6) -0.0011(5) 0.0018(5) 0.0005(5)
C12 0.0266(6) 0.0217(6) 0.0248(6) -0.0010(5) 0.0040(5) -0.0015(5)
C13 0.0265(6) 0.0347(8) 0.0276(7) -0.0018(5) 0.0035(5) 0.0007(6)
C14 0.0371(8) 0.0388(9) 0.0271(7) -0.0030(6) -0.0004(6) -0.0002(6)
C15 0.0484(9) 0.0354(8) 0.0265(7) 0.0006(7) 0.0086(6) -0.0029(6)
C16 0.0405(8) 0.0409(9) 0.0346(8) 0.0071(7) 0.0150(7) -0.0015(7)
C17 0.0305(7) 0.0319(8) 0.0317(7) 0.0041(6) 0.0065(6) -0.0027(6)
C18 0.0206(6) 0.0323(7) 0.0227(6) -0.0040(5) 0.0004(5) 0.0003(5)
C19 0.0268(6) 0.0341(8) 0.0240(6) -0.0040(5) -0.0004(5) 0.0028(5)
C20 0.0355(8) 0.0434(9) 0.0221(6) -0.0076(6) 0.0032(5) 0.0023(6)
C21 0.0331(7) 0.0455(9) 0.0300(7) -0.0048(7) 0.0086(6) -0.0030(7)
C22 0.0291(7) 0.0394(9) 0.0376(8) 0.0009(6) 0.0061(6) -0.0003(7)
C23 0.0250(6) 0.0352(8) 0.0280(7) -0.0013(6) 0.0024(5) 0.0042(6)
C24 0.0701(13) 0.0646(13) 0.0279(8) 0.0045(11) 0.0123(8) -0.0029(8)

loop_
_atom_type_symbol
_atom_type_description
_atom_type_scat_dispersion_real
_atom_type_scat_dispersion_imag
_atom_type_scat_source
C C 0.0033 0.0016 'International Tables Vol C Tables 4.2.6.8 and 6.1.1.4'
H H 0.0000 0.0000 'International Tables Vol C Tables 4.2.6.8 and 6.1.1.4'
N N 0.0061 0.0033 'International Tables Vol C Tables 4.2.6.8 and 6.1.1.4'

loop_
_geom_angle_atom_site_label_1
_geom_angle_atom_site_label_2
_geom_angle_atom_site_label_3
_geom_angle
N2 N1 C9 111.77(11)
N2 N1 C18 118.78(11)
C9 N1 C18 129.41(12)
C11 N2 N1 105.30(11)
C2 C1 C6 120.89(17)
C2 C1 H1A 119.6
C6 C1 H1A 119.6
C3 C2 C1 120.57(16)
C3 C2 H2A 119.7
C1 C2 H2A 119.7
C2 C3 C4 119.65(15)
C2 C3 H3A 120.2
C4 C3 H3A 120.2
C3 C4 C5 119.85(18)
C3 C4 H4A 120.1
C5 C4 H4A 120.1
C6 C5 C4 120.81(15)
C6 C5 H5A 119.6
C4 C5 H5A 119.6
C5 C6 C1 118.21(14)
C5 C6 C7 124.10(13)
C1 C6 C7 117.67(15)
C8 C7 C6 125.62(15)
C8 C7 H7A 117.2
C6 C7 H7A 117.2
C7 C8 C9 123.35(14)
C7 C8 H8A 118.3
C9 C8 H8A 118.3
C10 C9 N1 106.23(11)
C10 C9 C8 131.97(13)
N1 C9 C8 121.78(13)
C9 C10 C11 105.64(12)
C9 C10 H10A 127.2
C11 C10 H10A 127.2
N2 C11 C10 111.06(12)
N2 C11 C12 120.22(12)
C10 C11 C12 128.72(13)
C17 C12 C13 118.14(13)
C17 C12 C11 120.82(13)
C13 C12 C11 121.02(13)
C14 C13 C12 120.84(14)
C14 C13 H13A 119.6
C12 C13 H13A 119.6
C13 C14 C15 121.05(15)
C13 C14 H14A 119.5
C15 C14 H14A 119.5
C14 C15 C16 117.89(14)
C14 C15 C24 120.83(16)
C16 C15 C24 121.27(17)
C17 C16 C15 121.34(15)
C17 C16 H16A 119.3
C15 C16 H16A 119.3
C16 C17 C12 120.70(14)
C16 C17 H17A 119.7
C12 C17 H17A 119.7
C19 C18 C23 120.89(14)
C19 C18 N1 120.55(13)
C23 C18 N1 118.52(13)
C20 C19 C18 118.94(14)
C20 C19 H19A 120.5
C18 C19 H19A 120.5
C19 C20 C21 120.61(14)
C19 C20 H20A 119.7
C21 C20 H20A 119.7
C22 C21 C20 119.75(15)
C22 C21 H21A 120.1
C20 C21 H21A 120.1
C23 C22 C21 120.36(15)
C23 C22 H22A 119.8
C21 C22 H22A 119.8
C22 C23 C18 119.42(14)
C22 C23 H23A 120.3
C18 C23 H23A 120.3
C15 C24 H24A 109.5
C15 C24 H24B 109.5
H24A C24 H24B 109.5
C15 C24 H24C 109.5
H24A C24 H24C 109.5
H24B C24 H24C 109.5

loop_
_geom_bond_atom_site_label_1
_geom_bond_atom_site_label_2
_geom_bond_distance
N1 N2 1.3657(15)
N1 C9 1.3824(17)
N1 C18 1.4156(18)
N2 C11 1.3397(18)
C1 C2 1.387(2)
C1 C6 1.398(2)
C1 H1A 0.9500
C2 C3 1.374(3)
C2 H2A 0.9500
C3 C4 1.394(3)
C3 H3A 0.9500
C4 C5 1.396(2)
C4 H4A 0.9500
C5 C6 1.393(2)
C5 H5A 0.9500
C6 C7 1.472(2)
C7 C8 1.336(2)
C7 H7A 0.9500
C8 C9 1.4574(19)
C8 H8A 0.9500
C9 C10 1.381(2)
C10 C11 1.4201(18)
C10 H10A 0.9500
C11 C12 1.4736(19)
C12 C17 1.391(2)
C12 C13 1.4003(19)
C13 C14 1.388(2)
C13 H13A 0.9500
C14 C15 1.393(2)
C14 H14A 0.9500
C15 C16 1.394(2)
C15 C24 1.511(2)
C16 C17 1.389(2)
C16 H16A 0.9500
C17 H17A 0.9500
C18 C19 1.392(2)
C18 C23 1.396(2)
C19 C20 1.389(2)
C19 H19A 0.9500
C20 C21 1.392(2)
C20 H20A 0.9500
C21 C22 1.391(2)
C21 H21A 0.9500
C22 C23 1.382(2)
C22 H22A 0.9500
C23 H23A 0.9500
C24 H24A 0.9800
C24 H24B 0.9800
C24 H24C 0.9800

loop_
_geom_torsion_atom_site_label_1
_geom_torsion_atom_site_label_2
_geom_torsion_atom_site_label_3
_geom_torsion_atom_site_label_4
_geom_torsion
C9 N1 N2 C11 0.18(16)
C18 N1 N2 C11 177.93(12)
C6 C1 C2 C3 -0.1(3)
C1 C2 C3 C4 1.2(3)
C2 C3 C4 C5 -1.4(3)
C3 C4 C5 C6 0.4(3)
C4 C5 C6 C1 0.7(2)
C4 C5 C6 C7 -177.47(15)
C2 C1 C6 C5 -0.8(2)
C2 C1 C6 C7 177.42(15)
C5 C6 C7 C8 8.2(2)
C1 C6 C7 C8 -169.96(16)
C6 C7 C8 C9 176.13(14)
N2 N1 C9 C10 0.13(16)
C18 N1 C9 C10 -177.32(14)
N2 N1 C9 C8 -178.33(13)
C18 N1 C9 C8 4.2(2)
C7 C8 C9 C10 24.7(3)
C7 C8 C9 N1 -157.24(15)
N1 C9 C10 C11 -0.37(15)
C8 C9 C10 C11 177.87(15)
N1 N2 C11 C10 -0.42(16)
N1 N2 C11 C12 178.39(12)
C9 C10 C11 N2 0.50(16)
C9 C10 C11 C12 -178.17(13)
N2 C11 C12 C17 -174.51(14)
C10 C11 C12 C17 4.1(2)
N2 C11 C12 C13 4.0(2)
C10 C11 C12 C13 -177.46(14)
C17 C12 C13 C14 -1.4(2)
C11 C12 C13 C14 -179.92(14)
C12 C13 C14 C15 -0.1(3)
C13 C14 C15 C16 1.8(3)
C13 C14 C15 C24 -176.62(17)
C14 C15 C16 C17 -1.9(3)
C24 C15 C16 C17 176.47(17)
C15 C16 C17 C12 0.4(3)
C13 C12 C17 C16 1.3(2)
C11 C12 C17 C16 179.79(14)
N2 N1 C18 C19 -136.00(14)
C9 N1 C18 C19 41.3(2)
N2 N1 C18 C23 41.74(19)
C9 N1 C18 C23 -140.95(15)
C23 C18 C19 C20 1.3(2)
N1 C18 C19 C20 179.02(13)
C18 C19 C20 C21 -1.3(2)
C19 C20 C21 C22 0.0(2)
C20 C21 C22 C23 1.2(2)
C21 C22 C23 C18 -1.2(2)
C19 C18 C23 C22 -0.1(2)
N1 C18 C23 C22 -177.85(13)

_cod_database_fobs_code 2241394
